data_7003430
loop_
_publ_author_name
'Kermagoret, Anthony'
'Braunstein, Pierre'

_publ_section_title
;
 Synthesis of nickel complexes with bidentate N,O-type ligands and
 application in the catalytic oligomerization of ethylene
;
_journal_issue 12
_journal_name_full 'Dalton Transactions'
_journal_page_first 1564
_journal_page_last 1573
_journal_paper_doi 10.1039/b716111e
_journal_year 2008
_chemical_formula_moiety 'C30 H56 Cl4 N4 Ni2 O8'
_chemical_formula_sum 'C30 H56 Cl4 N4 Ni2 O8'
_chemical_formula_weight 860.01
_chemical_name_systematic
;
?
;
_space_group_IT_number 2
_symmetry_cell_setting triclinic
_symmetry_space_group_name_Hall '-P 1'
_symmetry_space_group_name_H-M 'P -1'
_atom_sites_solution_hydrogens geom
_atom_sites_solution_primary direct
_atom_sites_solution_secondary difmap
_audit_creation_method SHELXL-97
_cell_angle_alpha 79.71(5)
_cell_angle_beta 66.07(5)
_cell_angle_gamma 72.39(5)
_cell_formula_units_Z 1
_cell_length_a 9.519(2)
_cell_length_b 10.696(2)
_cell_length_c 10.759(3)
_cell_measurement_reflns_used 8497
_cell_measurement_temperature 173(2)
_cell_measurement_theta_max 30.034
_cell_measurement_theta_min 0.998
_cell_volume 952.4(6)
_computing_cell_refinement 'Denzo (Nonius B.V., 1998)'
_computing_data_collection 'Collect (Nonius B.V., 1998)'
_computing_data_reduction 'Denzo (Nonius B.V., 1998)'
_computing_molecular_graphics 'PLATON 98 (Spek, 1998)'
_computing_publication_material 'SHELXL-97 (Sheldrick, 1997)'
_computing_structure_refinement 'SHELXL-97 (Sheldrick, 1997)'
_computing_structure_solution 'SHELXS-97 (Sheldrick, 1997)'
_diffrn_ambient_temperature 173(2)
_diffrn_measured_fraction_theta_full 0.996
_diffrn_measured_fraction_theta_max 0.996
_diffrn_measurement_device_type KappaCCD
_diffrn_measurement_method '\p scans'
_diffrn_radiation_monochromator graphite
_diffrn_radiation_source 'fine-focus sealed tube'
_diffrn_radiation_type MoK\a
_diffrn_radiation_wavelength 0.71070
_diffrn_reflns_av_R_equivalents 0.0509
_diffrn_reflns_av_sigmaI/netI 0.0603
_diffrn_reflns_limit_h_max 13
_diffrn_reflns_limit_h_min -13
_diffrn_reflns_limit_k_max 13
_diffrn_reflns_limit_k_min -15
_diffrn_reflns_limit_l_max 14
_diffrn_reflns_limit_l_min -15
_diffrn_reflns_number 14833
_diffrn_reflns_theta_full 30.07
_diffrn_reflns_theta_max 30.07
_diffrn_reflns_theta_min 2.00
_exptl_absorpt_coefficient_mu 1.320
_exptl_absorpt_correction_type none
_exptl_crystal_colour green
_exptl_crystal_density_diffrn 1.499
_exptl_crystal_density_method 'not measured'
_exptl_crystal_description prism
_exptl_crystal_F_000 452
_exptl_crystal_size_max 0.10
_exptl_crystal_size_mid 0.10
_exptl_crystal_size_min 0.10
_refine_diff_density_max 2.007
_refine_diff_density_min -1.010
_refine_diff_density_rms 0.194
_refine_ls_extinction_method none
_refine_ls_goodness_of_fit_ref 1.073
_refine_ls_hydrogen_treatment constr
_refine_ls_matrix_type full
_refine_ls_number_parameters 217
_refine_ls_number_reflns 5561
_refine_ls_number_restraints 0
_refine_ls_restrained_S_all 1.073
_refine_ls_R_factor_all 0.0894
_refine_ls_R_factor_gt 0.0711
_refine_ls_shift/su_max 0.000
_refine_ls_shift/su_mean 0.000
_refine_ls_structure_factor_coef Fsqd
_refine_ls_weighting_details 'calc w=1/[\s^2^(Fo^2^)+(0.0350P)^2^+10.0000P] where P=(Fo^2^+2Fc^2^)/3'
_refine_ls_weighting_scheme calc
_refine_ls_wR_factor_gt 0.1923
_refine_ls_wR_factor_ref 0.2013
_reflns_number_gt 4446
_reflns_number_total 5561
_reflns_threshold_expression >2sigma(I)
_cod_data_source_file b716111e.txt
_cod_data_source_block 1
_cod_original_cell_volume 952.4(4)
_cod_original_sg_symbol_H-M P-1
_cod_database_code 7003430

loop_
_symmetry_equiv_pos_as_xyz
'x, y, z'
'-x, -y, -z'

loop_
_atom_site_label
_atom_site_type_symbol
_atom_site_fract_x
_atom_site_fract_y
_atom_site_fract_z
_atom_site_U_iso_or_equiv
_atom_site_adp_type
_atom_site_occupancy
_atom_site_symmetry_multiplicity
_atom_site_calc_flag
_atom_site_refinement_flags
_atom_site_disorder_assembly
_atom_site_disorder_group
Ni1 Ni 0.00396(7) 0.12475(6) 0.37077(6) 0.01773(16) Uani 1 1 d . . .
Cl1 Cl 0.14442(15) -0.10170(12) 0.38923(12) 0.0247(3) Uani 1 1 d . . .
Cl2 Cl -0.28813(17) -0.16014(13) 0.37167(14) 0.0285(3) Uani 1 1 d . . .
O1 O -0.1616(4) 0.0759(3) 0.3169(4) 0.0232(7) Uani 1 1 d . . .
H1 H -0.1748 0.0027 0.3127 0.035 Uiso 1 1 calc . . .
O2 O -0.3869(4) 0.4107(4) 0.3455(4) 0.0288(8) Uani 1 1 d . . .
O3 O 0.1719(4) 0.1958(4) 0.4009(4) 0.0242(7) Uani 1 1 d . . .
H3 H 0.1826 0.2044 0.4724 0.036 Uiso 1 1 calc . . .
O4 O 0.4133(4) 0.1616(4) 0.0477(4) 0.0295(8) Uani 1 1 d . . .
N1 N -0.1474(5) 0.3056(4) 0.3541(4) 0.0197(8) Uani 1 1 d . . .
N2 N 0.1648(5) 0.1455(4) 0.1748(4) 0.0193(8) Uani 1 1 d . . .
C1 C -0.3077(6) 0.1735(5) 0.3411(6) 0.0263(10) Uani 1 1 d . . .
H1A H -0.3898 0.1518 0.4281 0.032 Uiso 1 1 calc . . .
H1B H -0.3458 0.1799 0.2665 0.032 Uiso 1 1 calc . . .
C2 C -0.2751(6) 0.2995(5) 0.3470(5) 0.0209(9) Uani 1 1 d . . .
C3 C -0.3116(7) 0.5162(5) 0.3328(6) 0.0299(11) Uani 1 1 d . . .
H3A H -0.3842 0.5845 0.3974 0.036 Uiso 1 1 calc . . .
H3B H -0.2810 0.5577 0.2390 0.036 Uiso 1 1 calc . . .
C4 C -0.1932(7) 0.4626(6) 0.5147(6) 0.0303(11) Uani 1 1 d . . .
H4A H -0.2888 0.4345 0.5758 0.045 Uiso 1 1 calc . . .
H4B H -0.2081 0.5551 0.5263 0.045 Uiso 1 1 calc . . .
H4C H -0.1017 0.4087 0.5366 0.045 Uiso 1 1 calc . . .
C5 C -0.0163(7) 0.4887(5) 0.2689(6) 0.0281(11) Uani 1 1 d . . .
H5A H -0.0003 0.4767 0.1755 0.042 Uiso 1 1 calc . . .
H5B H 0.0765 0.4352 0.2891 0.042 Uiso 1 1 calc . . .
H5C H -0.0302 0.5815 0.2785 0.042 Uiso 1 1 calc . . .
C6 C -0.1636(6) 0.4462(5) 0.3676(5) 0.0217(9) Uani 1 1 d . . .
C7 C 0.3225(6) 0.1747(6) 0.2917(6) 0.0276(11) Uani 1 1 d . . .
H7A H 0.3968 0.0941 0.3121 0.033 Uiso 1 1 calc . . .
H7B H 0.3686 0.2502 0.2766 0.033 Uiso 1 1 calc . . .
C8 C 0.2945(6) 0.1604(5) 0.1694(5) 0.0223(10) Uani 1 1 d . . .
C9 C 0.3447(7) 0.1605(6) -0.0519(6) 0.0287(11) Uani 1 1 d . . .
H9A H 0.4140 0.0921 -0.1173 0.034 Uiso 1 1 calc . . .
H9B H 0.3303 0.2469 -0.1031 0.034 Uiso 1 1 calc . . .
C10 C 0.1884(7) -0.0125(6) 0.0241(6) 0.0303(11) Uani 1 1 d . . .
H10A H 0.2771 -0.0717 0.0466 0.045 Uiso 1 1 calc . . .
H10B H 0.2033 -0.0251 -0.0688 0.045 Uiso 1 1 calc . . .
H10C H 0.0884 -0.0319 0.0882 0.045 Uiso 1 1 calc . . .
C11 C 0.0473(7) 0.2254(6) -0.0001(5) 0.0283(11) Uani 1 1 d . . .
H11A H 0.0469 0.3155 0.0073 0.042 Uiso 1 1 calc . . .
H11B H -0.0538 0.2078 0.0636 0.042 Uiso 1 1 calc . . .
H11C H 0.0613 0.2147 -0.0934 0.042 Uiso 1 1 calc . . .
C12 C 0.1829(6) 0.1296(5) 0.0341(5) 0.0231(10) Uani 1 1 d . . .
C13 C 0.6159(7) 0.5310(6) 0.0302(6) 0.0308(12) Uani 1 1 d . . .
H13A H 0.6496 0.5969 -0.0453 0.037 Uiso 1 1 calc . . .
H13B H 0.6767 0.5207 0.0890 0.037 Uiso 1 1 calc . . .
C14 C 0.6476(8) 0.4131(8) -0.0217(9) 0.053(2) Uani 1 1 d . . .
H14A H 0.6224 0.3455 0.0540 0.063 Uiso 1 1 calc . . .
H14B H 0.7621 0.3849 -0.0786 0.063 Uiso 1 1 calc . . .
C15 C 0.4505(10) 0.5752(8) 0.1074(8) 0.0508(18) Uani 1 1 d . . .
H15A H 0.4284 0.6619 0.1416 0.061 Uiso 1 1 calc . . .
H15B H 0.4191 0.5126 0.1871 0.061 Uiso 1 1 calc . . .

loop_
_atom_site_aniso_label
_atom_site_aniso_U_11
_atom_site_aniso_U_22
_atom_site_aniso_U_33
_atom_site_aniso_U_23
_atom_site_aniso_U_13
_atom_site_aniso_U_12
Ni1 0.0177(3) 0.0180(3) 0.0177(3) 0.0020(2) -0.0077(2) -0.0053(2)
Cl1 0.0242(6) 0.0215(6) 0.0205(5) 0.0022(4) -0.0053(4) -0.0014(4)
Cl2 0.0371(7) 0.0290(6) 0.0272(6) -0.0012(5) -0.0151(5) -0.0154(5)
O1 0.0223(17) 0.0192(17) 0.0312(19) -0.0007(14) -0.0122(15) -0.0071(14)
O2 0.0219(18) 0.0234(19) 0.040(2) -0.0013(16) -0.0153(16) 0.0007(15)
O3 0.0226(17) 0.032(2) 0.0228(17) -0.0017(15) -0.0105(14) -0.0109(15)
O4 0.0204(18) 0.039(2) 0.0250(19) 0.0027(16) -0.0045(15) -0.0109(16)
N1 0.0214(19) 0.0166(18) 0.0209(19) 0.0015(15) -0.0093(16) -0.0044(15)
N2 0.0189(18) 0.0198(19) 0.0192(19) 0.0029(15) -0.0081(15) -0.0059(15)
C1 0.022(2) 0.026(3) 0.034(3) -0.001(2) -0.013(2) -0.007(2)
C2 0.017(2) 0.023(2) 0.021(2) 0.0013(18) -0.0089(18) -0.0015(18)
C3 0.032(3) 0.020(2) 0.039(3) -0.001(2) -0.017(2) -0.003(2)
C4 0.038(3) 0.027(3) 0.028(3) -0.003(2) -0.013(2) -0.010(2)
C5 0.032(3) 0.022(2) 0.030(3) 0.000(2) -0.009(2) -0.011(2)
C6 0.027(2) 0.017(2) 0.022(2) 0.0005(17) -0.0105(19) -0.0059(18)
C7 0.021(2) 0.036(3) 0.029(3) -0.004(2) -0.008(2) -0.011(2)
C8 0.019(2) 0.023(2) 0.023(2) 0.0012(19) -0.0071(18) -0.0062(18)
C9 0.025(3) 0.035(3) 0.022(2) 0.001(2) -0.006(2) -0.008(2)
C10 0.031(3) 0.028(3) 0.036(3) -0.008(2) -0.016(2) -0.005(2)
C11 0.029(3) 0.030(3) 0.022(2) -0.001(2) -0.012(2) 0.000(2)
C12 0.024(2) 0.025(2) 0.020(2) -0.0005(18) -0.0102(19) -0.0036(19)
C13 0.025(3) 0.045(3) 0.033(3) 0.002(2) -0.017(2) -0.018(2)
C14 0.030(3) 0.056(5) 0.060(5) 0.019(4) -0.015(3) -0.011(3)
C15 0.052(4) 0.057(5) 0.044(4) -0.004(3) -0.014(3) -0.021(4)

loop_
_atom_type_symbol
_atom_type_description
_atom_type_scat_dispersion_real
_atom_type_scat_dispersion_imag
_atom_type_scat_source
C C 0.0033 0.0016 'International Tables Vol C Tables 4.2.6.8 and 6.1.1.4'
H H 0.0000 0.0000 'International Tables Vol C Tables 4.2.6.8 and 6.1.1.4'
Ni Ni 0.3393 1.1124 'International Tables Vol C Tables 4.2.6.8 and 6.1.1.4'
Cl Cl 0.1484 0.1585 'International Tables Vol C Tables 4.2.6.8 and 6.1.1.4'
O O 0.0106 0.0060 'International Tables Vol C Tables 4.2.6.8 and 6.1.1.4'
N N 0.0061 0.0033 'International Tables Vol C Tables 4.2.6.8 and 6.1.1.4'

loop_
_geom_angle_atom_site_label_1
_geom_angle_atom_site_label_2
_geom_angle_atom_site_label_3
_geom_angle
_geom_angle_site_symmetry_1
_geom_angle_site_symmetry_3
_geom_angle_publ_flag
N1 Ni1 N2 92.89(17) . . ?
N1 Ni1 O1 77.54(16) . . ?
N2 Ni1 O1 96.51(16) . . ?
N1 Ni1 O3 96.64(16) . . ?
N2 Ni1 O3 77.39(16) . . ?
O1 Ni1 O3 171.46(14) . . ?
N1 Ni1 Cl1 91.51(14) . 2_556 ?
N2 Ni1 Cl1 169.44(12) . 2_556 ?
O1 Ni1 Cl1 93.80(12) . 2_556 ?
O3 Ni1 Cl1 92.58(11) . 2_556 ?
N1 Ni1 Cl1 169.79(12) . . ?
N2 Ni1 Cl1 90.47(14) . . ?
O1 Ni1 Cl1 92.51(11) . . ?
O3 Ni1 Cl1 93.50(12) . . ?
Cl1 Ni1 Cl1 86.84(8) 2_556 . ?
Ni1 Cl1 Ni1 93.16(8) 2_556 . ?
C1 O1 Ni1 114.6(3) . . ?
C1 O1 H1 109.5 . . ?
Ni1 O1 H1 131.3 . . ?
C2 O2 C3 104.7(4) . . ?
C7 O3 Ni1 113.8(3) . . ?
C7 O3 H3 109.5 . . ?
Ni1 O3 H3 131.2 . . ?
C8 O4 C9 105.1(4) . . ?
C2 N1 C6 107.2(4) . . ?
C2 N1 Ni1 114.0(3) . . ?
C6 N1 Ni1 138.1(3) . . ?
C8 N2 C12 108.0(4) . . ?
C8 N2 Ni1 113.7(3) . . ?
C12 N2 Ni1 137.6(3) . . ?
O1 C1 C2 106.3(4) . . ?
O1 C1 H1A 110.5 . . ?
C2 C1 H1A 110.5 . . ?
O1 C1 H1B 110.5 . . ?
C2 C1 H1B 110.5 . . ?
H1A C1 H1B 108.7 . . ?
N1 C2 O2 119.1(5) . . ?
N1 C2 C1 123.1(4) . . ?
O2 C2 C1 117.8(4) . . ?
O2 C3 C6 104.2(4) . . ?
O2 C3 H3A 110.9 . . ?
C6 C3 H3A 110.9 . . ?
O2 C3 H3B 110.9 . . ?
C6 C3 H3B 110.9 . . ?
H3A C3 H3B 108.9 . . ?
C6 C4 H4A 109.5 . . ?
C6 C4 H4B 109.5 . . ?
H4A C4 H4B 109.5 . . ?
C6 C4 H4C 109.5 . . ?
H4A C4 H4C 109.5 . . ?
H4B C4 H4C 109.5 . . ?
C6 C5 H5A 109.5 . . ?
C6 C5 H5B 109.5 . . ?
H5A C5 H5B 109.5 . . ?
C6 C5 H5C 109.5 . . ?
H5A C5 H5C 109.5 . . ?
H5B C5 H5C 109.5 . . ?
N1 C6 C5 110.8(4) . . ?
N1 C6 C4 108.3(4) . . ?
C5 C6 C4 111.4(5) . . ?
N1 C6 C3 101.9(4) . . ?
C5 C6 C3 112.4(4) . . ?
C4 C6 C3 111.6(5) . . ?
O3 C7 C8 106.4(4) . . ?
O3 C7 H7A 110.4 . . ?
C8 C7 H7A 110.4 . . ?
O3 C7 H7B 110.4 . . ?
C8 C7 H7B 110.4 . . ?
H7A C7 H7B 108.6 . . ?
N2 C8 O4 118.7(5) . . ?
N2 C8 C7 123.3(5) . . ?
O4 C8 C7 118.0(4) . . ?
O4 C9 C12 104.7(4) . . ?
O4 C9 H9A 110.8 . . ?
C12 C9 H9A 110.8 . . ?
O4 C9 H9B 110.8 . . ?
C12 C9 H9B 110.8 . . ?
H9A C9 H9B 108.9 . . ?
C12 C10 H10A 109.5 . . ?
C12 C10 H10B 109.5 . . ?
H10A C10 H10B 109.5 . . ?
C12 C10 H10C 109.5 . . ?
H10A C10 H10C 109.5 . . ?
H10B C10 H10C 109.5 . . ?
C12 C11 H11A 109.5 . . ?
C12 C11 H11B 109.5 . . ?
H11A C11 H11B 109.5 . . ?
C12 C11 H11C 109.5 . . ?
H11A C11 H11C 109.5 . . ?
H11B C11 H11C 109.5 . . ?
N2 C12 C11 110.3(4) . . ?
N2 C12 C10 108.5(4) . . ?
C11 C12 C10 111.4(5) . . ?
N2 C12 C9 102.0(4) . . ?
C11 C12 C9 112.6(4) . . ?
C10 C12 C9 111.6(5) . . ?
C14 C13 C15 110.0(6) . . ?
C14 C13 H13A 109.7 . . ?
C15 C13 H13A 109.7 . . ?
C14 C13 H13B 109.7 . . ?
C15 C13 H13B 109.7 . . ?
H13A C13 H13B 108.2 . . ?
C13 C14 C15 110.7(6) . 2_665 ?
C13 C14 H14A 109.5 . . ?
C15 C14 H14A 109.5 2_665 . ?
C13 C14 H14B 109.5 . . ?
C15 C14 H14B 109.5 2_665 . ?
H14A C14 H14B 108.1 . . ?
C13 C15 C14 111.2(6) . 2_665 ?
C13 C15 H15A 109.4 . . ?
C14 C15 H15A 109.4 2_665 . ?
C13 C15 H15B 109.4 . . ?
C14 C15 H15B 109.4 2_665 . ?
H15A C15 H15B 108.0 . . ?

loop_
_geom_bond_atom_site_label_1
_geom_bond_atom_site_label_2
_geom_bond_distance
_geom_bond_site_symmetry_2
_geom_bond_publ_flag
Ni1 N1 2.062(4) . ?
Ni1 N2 2.063(4) . ?
Ni1 O1 2.108(4) . ?
Ni1 O3 2.117(4) . ?
Ni1 Cl1 2.3974(19) 2_556 ?
Ni1 Cl1 2.4037(18) . ?
Cl1 Ni1 2.3974(19) 2_556 ?
O1 C1 1.420(6) . ?
O1 H1 0.8400 . ?
O2 C2 1.337(6) . ?
O2 C3 1.470(7) . ?
O3 C7 1.421(6) . ?
O3 H3 0.8400 . ?
O4 C8 1.339(6) . ?
O4 C9 1.468(7) . ?
N1 C2 1.271(6) . ?
N1 C6 1.491(6) . ?
N2 C8 1.269(6) . ?
N2 C12 1.488(6) . ?
C1 C2 1.489(7) . ?
C1 H1A 0.9900 . ?
C1 H1B 0.9900 . ?
C3 C6 1.541(7) . ?
C3 H3A 0.9900 . ?
C3 H3B 0.9900 . ?
C4 C6 1.523(7) . ?
C4 H4A 0.9800 . ?
C4 H4B 0.9800 . ?
C4 H4C 0.9800 . ?
C5 C6 1.518(7) . ?
C5 H5A 0.9800 . ?
C5 H5B 0.9800 . ?
C5 H5C 0.9800 . ?
C7 C8 1.486(7) . ?
C7 H7A 0.9900 . ?
C7 H7B 0.9900 . ?
C9 C12 1.542(7) . ?
C9 H9A 0.9900 . ?
C9 H9B 0.9900 . ?
C10 C12 1.526(8) . ?
C10 H10A 0.9800 . ?
C10 H10B 0.9800 . ?
C10 H10C 0.9800 . ?
C11 C12 1.517(7) . ?
C11 H11A 0.9800 . ?
C11 H11B 0.9800 . ?
C11 H11C 0.9800 . ?
C13 C14 1.370(11) . ?
C13 C15 1.422(10) . ?
C13 H13A 0.9900 . ?
C13 H13B 0.9900 . ?
C14 C15 1.525(11) 2_665 ?
C14 H14A 0.9900 . ?
C14 H14B 0.9900 . ?
C15 C14 1.525(11) 2_665 ?
C15 H15A 0.9900 . ?
C15 H15B 0.9900 . ?

loop_
_geom_torsion_atom_site_label_1
_geom_torsion_atom_site_label_2
_geom_torsion_atom_site_label_3
_geom_torsion_atom_site_label_4
_geom_torsion
_geom_torsion_site_symmetry_1
_geom_torsion_site_symmetry_2
_geom_torsion_site_symmetry_3
_geom_torsion_site_symmetry_4
_geom_torsion_publ_flag
N1 Ni1 Cl1 Ni1 -80.9(7) . . . 2_556 ?
N2 Ni1 Cl1 Ni1 169.79(12) . . . 2_556 ?
O1 Ni1 Cl1 Ni1 -93.67(12) . . . 2_556 ?
O3 Ni1 Cl1 Ni1 92.39(12) . . . 2_556 ?
Cl1 Ni1 Cl1 Ni1 0.0 2_556 . . 2_556 ?
N1 Ni1 O1 C1 -19.5(3) . . . . ?
N2 Ni1 O1 C1 -111.0(4) . . . . ?
O3 Ni1 O1 C1 -67.1(11) . . . . ?
Cl1 Ni1 O1 C1 71.2(3) 2_556 . . . ?
Cl1 Ni1 O1 C1 158.2(3) . . . . ?
N1 Ni1 O3 C7 -112.8(4) . . . . ?
N2 Ni1 O3 C7 -21.4(3) . . . . ?
O1 Ni1 O3 C7 -66.3(11) . . . . ?
Cl1 Ni1 O3 C7 155.3(3) 2_556 . . . ?
Cl1 Ni1 O3 C7 68.3(3) . . . . ?
N2 Ni1 N1 C2 108.5(4) . . . . ?
O1 Ni1 N1 C2 12.4(4) . . . . ?
O3 Ni1 N1 C2 -173.9(4) . . . . ?
Cl1 Ni1 N1 C2 -81.1(4) 2_556 . . . ?
Cl1 Ni1 N1 C2 -0.6(10) . . . . ?
N2 Ni1 N1 C6 -82.9(5) . . . . ?
O1 Ni1 N1 C6 -178.9(5) . . . . ?
O3 Ni1 N1 C6 -5.3(5) . . . . ?
Cl1 Ni1 N1 C6 87.5(5) 2_556 . . . ?
Cl1 Ni1 N1 C6 168.0(5) . . . . ?
N1 Ni1 N2 C8 110.4(4) . . . . ?
O1 Ni1 N2 C8 -171.8(4) . . . . ?
O3 Ni1 N2 C8 14.2(4) . . . . ?
Cl1 Ni1 N2 C8 -4.1(10) 2_556 . . . ?
Cl1 Ni1 N2 C8 -79.2(4) . . . . ?
N1 Ni1 N2 C12 -80.6(5) . . . . ?
O1 Ni1 N2 C12 -2.8(5) . . . . ?
O3 Ni1 N2 C12 -176.7(5) . . . . ?
Cl1 Ni1 N2 C12 164.9(5) 2_556 . . . ?
Cl1 Ni1 N2 C12 89.8(5) . . . . ?
Ni1 O1 C1 C2 21.4(5) . . . . ?
C6 N1 C2 O2 3.3(6) . . . . ?
Ni1 N1 C2 O2 175.4(4) . . . . ?
C6 N1 C2 C1 -176.2(5) . . . . ?
Ni1 N1 C2 C1 -4.2(6) . . . . ?
C3 O2 C2 N1 8.1(6) . . . . ?
C3 O2 C2 C1 -172.3(5) . . . . ?
O1 C1 C2 N1 -11.7(7) . . . . ?
O1 C1 C2 O2 168.8(4) . . . . ?
C2 O2 C3 C6 -15.2(5) . . . . ?
C2 N1 C6 C5 -132.3(5) . . . . ?
Ni1 N1 C6 C5 58.6(6) . . . . ?
C2 N1 C6 C4 105.2(5) . . . . ?
Ni1 N1 C6 C4 -63.9(6) . . . . ?
C2 N1 C6 C3 -12.5(5) . . . . ?
Ni1 N1 C6 C3 178.4(4) . . . . ?
O2 C3 C6 N1 16.6(5) . . . . ?
O2 C3 C6 C5 135.2(5) . . . . ?
O2 C3 C6 C4 -98.8(5) . . . . ?
Ni1 O3 C7 C8 23.1(5) . . . . ?
C12 N2 C8 O4 1.2(6) . . . . ?
Ni1 N2 C8 O4 173.4(4) . . . . ?
C12 N2 C8 C7 -177.9(5) . . . . ?
Ni1 N2 C8 C7 -5.6(7) . . . . ?
C9 O4 C8 N2 6.9(6) . . . . ?
C9 O4 C8 C7 -174.0(5) . . . . ?
O3 C7 C8 N2 -12.0(7) . . . . ?
O3 C7 C8 O4 168.9(4) . . . . ?
C8 O4 C9 C12 -11.3(5) . . . . ?
C8 N2 C12 C11 -128.0(5) . . . . ?
Ni1 N2 C12 C11 62.6(6) . . . . ?
C8 N2 C12 C10 109.7(5) . . . . ?
Ni1 N2 C12 C10 -59.8(6) . . . . ?
C8 N2 C12 C9 -8.2(5) . . . . ?
Ni1 N2 C12 C9 -177.7(4) . . . . ?
O4 C9 C12 N2 11.7(5) . . . . ?
O4 C9 C12 C11 129.8(5) . . . . ?
O4 C9 C12 C10 -104.0(5) . . . . ?
C15 C13 C14 C15 56.7(9) . . . 2_665 ?
C14 C13 C15 C14 -57.0(9) . . . 2_665 ?
